data_7029118
loop_
_publ_author_name
'Wellens, Sil'
'Brooks, Neil R.'
'Thijs, Ben'
'Meervelt, Luc Van'
'Binnemans, Koen'

_publ_section_title
;
 Carbene formation upon reactive dissolution of metal oxides in
 imidazolium ionic liquids.
;
_journal_issue 9
_journal_name_full 'Dalton transactions (Cambridge, England : 2003)'
_journal_page_first 3443
_journal_page_last 3452
_journal_paper_doi 10.1039/c3dt53024h
_journal_volume 43
_journal_year 2014
_chemical_formula_moiety 'C16 H26 N4 Ni O4'
_chemical_formula_sum 'C16 H26 N4 Ni O4'
_chemical_formula_weight 397.12
_chemical_name_systematic
;
 ? 
;
_space_group_crystal_system monoclinic
_space_group_IT_number 15
_space_group_name_Hall '-C 2yc'
_space_group_name_H-M_alt 'C 1 2/c 1'
_symmetry_space_group_name_Hall '-C 2yc'
_symmetry_space_group_name_H-M 'C 1 2/c 1'
_atom_sites_solution_hydrogens geom
_atom_sites_solution_primary direct
_atom_sites_solution_secondary difmap
_audit_creation_date 2013-10-21
_audit_creation_method
;
Olex2 1.2-beta
(compiled 2013.09.17 svn.r2790 for OlexSys, GUI svn.r4601)
;
_cell_angle_alpha 90.00
_cell_angle_beta 97.565(12)
_cell_angle_gamma 90.00
_cell_formula_units_Z 4
_cell_length_a 12.4371(15)
_cell_length_b 9.820(1)
_cell_length_c 15.9240(19)
_cell_measurement_reflns_used 1307
_cell_measurement_temperature 298(2)
_cell_measurement_theta_max 28.7399
_cell_measurement_theta_min 2.8474
_cell_volume 1927.9(4)
_computing_cell_refinement
;
CrysAlisPro, Agilent Technologies,
Version 1.171.35.19 (release 27-10-2011 CrysAlis171 .NET)
(compiled Oct 27 2011,15:02:11)
;
_computing_data_collection
;
CrysAlisPro, Agilent Technologies,
Version 1.171.35.19 (release 27-10-2011 CrysAlis171 .NET)
(compiled Oct 27 2011,15:02:11)
;
_computing_data_reduction
;
CrysAlisPro, Agilent Technologies,
Version 1.171.35.19 (release 27-10-2011 CrysAlis171 .NET)
(compiled Oct 27 2011,15:02:11)
;
_computing_molecular_graphics
;
O. V. Dolomanov, L. J. Bourhis, R. J. Gildea, J. A. K. Howard and H. Puschmann,
OLEX2: a complete structure solution, refinement and analysis program.
J. Appl. Cryst. (2009). 42, 339-341.
;
_computing_publication_material
;
O. V. Dolomanov, L. J. Bourhis, R. J. Gildea, J. A. K. Howard and H. Puschmann,
OLEX2: a complete structure solution, refinement and analysis program.
J. Appl. Cryst. (2009). 42, 339-341.
;
_computing_structure_refinement
;
SHELX, G.M. Sheldrick, Acta Cryst.
(2008). A64, 112-122
;
_computing_structure_solution 'SHELXS-97 (Sheldrick, 2008)'
_diffrn_ambient_temperature 298(2)
_diffrn_detector_area_resol_mean 15.9631
_diffrn_measured_fraction_theta_full 0.998
_diffrn_measured_fraction_theta_max 0.881
_diffrn_measurement_device_type 'SuperNova, Single source at offset), Eos'
_diffrn_measurement_method '\w scans'
_diffrn_orient_matrix_UB_11 0.0311803000
_diffrn_orient_matrix_UB_12 -0.0540271000
_diffrn_orient_matrix_UB_13 -0.0137746000
_diffrn_orient_matrix_UB_21 -0.0206838000
_diffrn_orient_matrix_UB_22 0.0148257000
_diffrn_orient_matrix_UB_23 -0.0426934000
_diffrn_orient_matrix_UB_31 0.0437453000
_diffrn_orient_matrix_UB_32 0.0455831000
_diffrn_orient_matrix_UB_33 -0.0024253000
_diffrn_radiation_monochromator mirror
_diffrn_radiation_type 'Mo K\a'
_diffrn_radiation_wavelength 0.71073
_diffrn_reflns_av_R_equivalents 0.0445
_diffrn_reflns_av_unetI/netI 0.0688
_diffrn_reflns_limit_h_max 13
_diffrn_reflns_limit_h_min -15
_diffrn_reflns_limit_k_max 11
_diffrn_reflns_limit_k_min -13
_diffrn_reflns_limit_l_max 21
_diffrn_reflns_limit_l_min -11
_diffrn_reflns_number 4251
_diffrn_reflns_theta_full 26.00
_diffrn_reflns_theta_max 28.72
_diffrn_reflns_theta_min 2.85
_diffrn_source 'SuperNova (Mo) X-ray Source'
_exptl_absorpt_coefficient_mu 1.033
_exptl_absorpt_correction_T_max 1.00000
_exptl_absorpt_correction_T_min 0.53135
_exptl_absorpt_correction_type multi-scan
_exptl_absorpt_process_details
;
CrysAlisPro, Agilent Technologies,
Version 1.171.35.19 (release 27-10-2011 CrysAlis171 .NET)
(compiled Oct 27 2011,15:02:11)
Empirical absorption correction using spherical harmonics,
 implemented in SCALE3 ABSPACK scaling algorithm.
;
_exptl_crystal_colour yellow
_exptl_crystal_density_diffrn 1.368
_exptl_crystal_density_method 'not measured'
_exptl_crystal_description block
_exptl_crystal_F_000 840
_exptl_crystal_size_max 0.20
_exptl_crystal_size_mid 0.08
_exptl_crystal_size_min 0.08
_refine_diff_density_max 0.461
_refine_diff_density_min -0.358
_refine_diff_density_rms 0.070
_refine_ls_extinction_method none
_refine_ls_goodness_of_fit_ref 1.053
_refine_ls_hydrogen_treatment constr
_refine_ls_matrix_type full
_refine_ls_number_parameters 117
_refine_ls_number_reflns 2205
_refine_ls_number_restraints 0
_refine_ls_restrained_S_all 1.053
_refine_ls_R_factor_all 0.1114
_refine_ls_R_factor_gt 0.0632
_refine_ls_shift/su_max 0.000
_refine_ls_shift/su_mean 0.000
_refine_ls_structure_factor_coef Fsqd
_refine_ls_weighting_details 'calc w=1/[\s^2^(Fo^2^)+(0.0845P)^2^+0.0000P] where P=(Fo^2^+2Fc^2^)/3'
_refine_ls_weighting_scheme calc
_refine_ls_wR_factor_gt 0.1561
_refine_ls_wR_factor_ref 0.1954
_reflns_number_gt 1261
_reflns_number_total 2205
_reflns_threshold_expression >2sigma(I)
_cod_data_source_file c3dt53024h.txt
_cod_data_source_block nrb19
_cod_database_code 7029118
_chemical_oxdiff_formula 'C10 H10 N2 Ni C H3 C O2'
_reflns_odcompleteness_completeness 99.76
_reflns_odcompleteness_iscentric 1
_reflns_odcompleteness_theta 26.32
_olex2_refinement_description
;
1. Fixed Uiso
 At 1.2 times of:
  All C(H) groups, All C(H,H) groups
 At 1.5 times of:
  All C(H,H,H) groups
2.a Secondary CH2 refined with riding coordinates:
 C6(H6A,H6B)
2.b Aromatic/amide H refined with riding coordinates:
 C4(H4), C5(H5)
2.c Idealised Me refined as rotating group:
 C7(H7A,H7B,H7C), C8(H8A,H8B,H8C), C12(H12A,H12B,H12C)
;

loop_
_space_group_symop_id
_space_group_symop_operation_xyz
1 'x, y, z'
2 '-x, y, -z+1/2'
3 'x+1/2, y+1/2, z'
4 '-x+1/2, y+1/2, -z+1/2'
5 '-x, -y, -z'
6 'x, -y, z-1/2'
7 '-x+1/2, -y+1/2, -z'
8 'x+1/2, -y+1/2, z-1/2'

loop_
_atom_site_label
_atom_site_type_symbol
_atom_site_fract_x
_atom_site_fract_y
_atom_site_fract_z
_atom_site_U_iso_or_equiv
_atom_site_adp_type
_atom_site_occupancy
_atom_site_symmetry_multiplicity
_atom_site_calc_flag
_atom_site_refinement_flags
Ni1 Ni 1.0000 0.13710(7) 0.2500 0.0640(4) Uani 1 2 d S
N1 N 0.8157(3) -0.0270(4) 0.1821(3) 0.0744(10) Uani 1 1 d .
C2 C 0.9213(3) 0.0051(4) 0.1838(3) 0.0624(11) Uani 1 1 d .
N3 N 0.9547(3) -0.0762(4) 0.1228(2) 0.0730(10) Uani 1 1 d .
C4 C 0.8689(5) -0.1561(5) 0.0847(4) 0.0905(16) Uani 1 1 d .
H4 H 0.8715 -0.2189 0.0414 0.109 Uiso 1 1 calc R
C5 C 0.7843(5) -0.1256(6) 0.1217(4) 0.0933(17) Uani 1 1 d .
H5 H 0.7154 -0.1633 0.1096 0.112 Uiso 1 1 calc R
C6 C 0.7456(4) 0.0359(7) 0.2340(4) 0.0988(17) Uani 1 1 d .
H6A H 0.7877 0.0983 0.2725 0.119 Uiso 1 1 calc R
H6B H 0.7166 -0.0337 0.2680 0.119 Uiso 1 1 calc R
C7 C 0.6572(9) 0.1089(8) 0.1883(7) 0.180(4) Uani 1 1 d .
H7A H 0.6707 0.1218 0.1308 0.270 Uiso 1 1 calc R
H7B H 0.6502 0.1959 0.2144 0.270 Uiso 1 1 calc R
H7C H 0.5914 0.0580 0.1888 0.270 Uiso 1 1 calc R
C8 C 1.0639(4) -0.0769(6) 0.0981(4) 0.0984(17) Uani 1 1 d .
H8A H 1.0965 0.0111 0.1088 0.148 Uiso 1 1 calc R
H8B H 1.0598 -0.0977 0.0389 0.148 Uiso 1 1 calc R
H8C H 1.1072 -0.1444 0.1304 0.148 Uiso 1 1 calc R
O9 O 1.0820(2) 0.2760(3) 0.3155(2) 0.0741(9) Uani 1 1 d .
C10 C 1.0493(4) 0.3135(5) 0.3841(3) 0.0678(12) Uani 1 1 d .
O11 O 0.9697(3) 0.2681(3) 0.4112(2) 0.0880(10) Uani 1 1 d .
C12 C 1.1197(5) 0.4191(6) 0.4341(4) 0.113(2) Uani 1 1 d .
H12A H 1.1940 0.3899 0.4404 0.169 Uiso 1 1 calc R
H12B H 1.0969 0.4297 0.4890 0.169 Uiso 1 1 calc R
H12C H 1.1129 0.5045 0.4046 0.169 Uiso 1 1 calc R

loop_
_atom_site_aniso_label
_atom_site_aniso_U_11
_atom_site_aniso_U_22
_atom_site_aniso_U_33
_atom_site_aniso_U_23
_atom_site_aniso_U_13
_atom_site_aniso_U_12
Ni1 0.0651(5) 0.0713(6) 0.0570(6) 0.000 0.0133(4) 0.000
N1 0.067(2) 0.091(3) 0.067(3) 0.001(2) 0.013(2) -0.009(2)
C2 0.067(3) 0.065(2) 0.056(3) 0.006(2) 0.009(2) 0.0000(19)
N3 0.079(2) 0.079(2) 0.061(2) -0.004(2) 0.0091(19) 0.003(2)
C4 0.107(4) 0.080(3) 0.080(4) -0.015(3) -0.003(3) -0.012(3)
C5 0.083(4) 0.116(4) 0.078(4) 0.002(3) 0.002(3) -0.027(3)
C6 0.075(3) 0.134(5) 0.090(4) 0.008(4) 0.019(3) -0.008(3)
C7 0.187(10) 0.170(7) 0.176(10) -0.020(7) -0.007(8) 0.028(6)
C8 0.093(4) 0.122(4) 0.082(4) -0.022(3) 0.019(3) 0.012(3)
O9 0.0758(19) 0.0794(19) 0.071(2) -0.0104(17) 0.0237(16) -0.0141(15)
C10 0.067(3) 0.074(3) 0.065(3) -0.002(3) 0.019(2) 0.002(2)
O11 0.078(2) 0.100(2) 0.092(3) 0.000(2) 0.0362(19) -0.0038(18)
C12 0.118(5) 0.131(5) 0.097(5) -0.037(4) 0.040(4) -0.030(4)

loop_
_atom_type_symbol
_atom_type_description
_atom_type_scat_dispersion_real
_atom_type_scat_dispersion_imag
_atom_type_scat_source
C C 0.0033 0.0016 'International Tables Vol C Tables 4.2.6.8 and 6.1.1.4'
H H 0.0000 0.0000 'International Tables Vol C Tables 4.2.6.8 and 6.1.1.4'
N N 0.0061 0.0033 'International Tables Vol C Tables 4.2.6.8 and 6.1.1.4'
Ni Ni 0.3393 1.1124 'International Tables Vol C Tables 4.2.6.8 and 6.1.1.4'
O O 0.0106 0.0060 'International Tables Vol C Tables 4.2.6.8 and 6.1.1.4'

loop_
_geom_angle_atom_site_label_1
_geom_angle_atom_site_label_2
_geom_angle_atom_site_label_3
_geom_angle
_geom_angle_site_symmetry_1
_geom_angle_site_symmetry_3
C2 Ni1 C2 91.9(2) . 2_755
C2 Ni1 O9 89.15(17) . 2_755
C2 Ni1 O9 178.41(15) 2_755 2_755
C2 Ni1 O9 178.41(15) . .
C2 Ni1 O9 89.15(17) 2_755 .
O9 Ni1 O9 89.80(19) . 2_755
C2 N1 C5 111.2(4) . .
C2 N1 C6 123.9(4) . .
C5 N1 C6 124.8(5) . .
N1 C2 Ni1 127.7(4) . .
N1 C2 N3 103.7(4) . .
N3 C2 Ni1 128.5(3) . .
C2 N3 C4 110.5(4) . .
C2 N3 C8 125.1(4) . .
C4 N3 C8 124.3(5) . .
C5 C4 N3 106.9(5) . .
C4 C5 N1 107.7(5) . .
N1 C6 C7 114.3(6) . .
C10 O9 Ni1 117.7(3) . .
O9 C10 C12 115.0(4) . .
O11 C10 O9 124.6(5) . .
O11 C10 C12 120.4(5) . .

loop_
_geom_bond_atom_site_label_1
_geom_bond_atom_site_label_2
_geom_bond_distance
_geom_bond_site_symmetry_2
Ni1 C2 1.865(4) 2_755
Ni1 C2 1.865(4) .
Ni1 O9 1.926(3) 2_755
Ni1 O9 1.926(3) .
N1 C2 1.347(5) .
N1 C5 1.384(6) .
N1 C6 1.419(7) .
C2 N3 1.364(5) .
N3 C4 1.397(6) .
N3 C8 1.463(6) .
C4 C5 1.306(9) .
C6 C7 1.429(10) .
O9 C10 1.270(5) .
C10 O11 1.215(5) .
C10 C12 1.514(7) .

loop_
_geom_torsion_atom_site_label_1
_geom_torsion_atom_site_label_2
_geom_torsion_atom_site_label_3
_geom_torsion_atom_site_label_4
_geom_torsion
_geom_torsion_site_symmetry_1
C5 N1 C2 N3 0.0(5) .
C6 N1 C2 N3 -178.1(4) .
C5 N1 C2 Ni1 176.8(3) .
C6 N1 C2 Ni1 -1.3(7) .
C2 Ni1 C2 N1 109.7(4) 2_755
O9 Ni1 C2 N1 -69.1(4) 2_755
C2 Ni1 C2 N3 -74.3(4) 2_755
O9 Ni1 C2 N3 106.9(4) 2_755
N1 C2 N3 C4 0.2(5) .
Ni1 C2 N3 C4 -176.5(3) .
N1 C2 N3 C8 178.1(4) .
Ni1 C2 N3 C8 1.4(7) .
C2 N3 C4 C5 -0.4(6) .
C8 N3 C4 C5 -178.3(5) .
N3 C4 C5 N1 0.4(6) .
C2 N1 C5 C4 -0.2(6) .
C6 N1 C5 C4 177.9(5) .
C2 N1 C6 C7 117.2(6) .
C5 N1 C6 C7 -60.7(8) .
C2 Ni1 O9 C10 -85.2(3) 2_755
O9 Ni1 O9 C10 93.6(3) 2_755
Ni1 O9 C10 O11 -0.2(6) .
Ni1 O9 C10 C12 177.8(4) .
